data_7135525
loop_
_publ_author_name
'Pitz, Benjamin'
'Dan&#xe9;s, Sergi'
'Morgenstern, Bernd'
'Sch&#xe4;fer, Andr&#xe9;'

_publ_section_title
;
 Accessing zinc(I) <i>via</i> reductive elimination of cyclopentadienes.
;
_journal_issue 7
_journal_name_full 'Chemical communications (Cambridge, England)'
_journal_page_first 2204
_journal_page_last 2207
_journal_paper_doi 10.1039/d5cc06448a
_journal_volume 62
_journal_year 2026
_chemical_formula_moiety 'C42 H50 N4 Zn'
_chemical_formula_sum 'C42 H50 N4 Zn'
_chemical_formula_weight 676.23
_chemical_properties_physical Moisture-sensitive,Hygroscopic
_space_group_crystal_system monoclinic
_space_group_IT_number 14
_space_group_name_Hall '-P 2yn'
_space_group_name_H-M_alt 'P 1 21/n 1'
_atom_sites_solution_hydrogens geom
_atom_sites_solution_primary direct
_atom_sites_solution_secondary difmap
_audit_creation_method SHELXL-2019/3
_audit_update_record
;
2025-11-07 deposited with the CCDC.	2025-12-10 downloaded from the CCDC.
;
_cell_angle_alpha 90
_cell_angle_beta 95.554(2)
_cell_angle_gamma 90
_cell_formula_units_Z 4
_cell_length_a 10.9819(2)
_cell_length_b 17.5081(3)
_cell_length_c 18.8427(4)
_cell_measurement_reflns_used 15306
_cell_measurement_temperature 133(2)
_cell_measurement_theta_max 28.70
_cell_measurement_theta_min 2.25
_cell_volume 3605.92(12)
_computing_cell_refinement 'CrysAlisPro 1.171.43.143a (Rigaku OD, 2024)'
_computing_data_collection 'CrysAlisPro system (CCD 43.143a 64-bit (release 25-10-2024))'
_computing_data_reduction 'CrysAlisPro 1.171.43.143a (Rigaku OD, 2024)'
_computing_molecular_graphics 'SHELXL-2019/3 (Sheldrick)'
_computing_publication_material 'XCIF (Bruker AXS, Ver. 2014/2)'
_computing_structure_refinement
;
SHELXL-2019/3 (Sheldrick),                                              
SHELXLe Rev 1370 (Huebschle et al., 2011)
;
_computing_structure_solution 'SHELXT 2018/2 (Sheldrick, 2018)'
_diffrn_ambient_temperature 133(2)
_diffrn_measured_fraction_theta_full 0.999
_diffrn_measured_fraction_theta_max 0.999
_diffrn_measurement_device_type 'XtaLAB Synergy, Single source at home/near, HyPix'
_diffrn_measurement_method '\w scans'
_diffrn_radiation_type MoK\a
_diffrn_radiation_wavelength 0.71073
_diffrn_reflns_av_R_equivalents 0.0446
_diffrn_reflns_av_unetI/netI 0.0427
_diffrn_reflns_Laue_measured_fraction_full 0.999
_diffrn_reflns_Laue_measured_fraction_max 0.999
_diffrn_reflns_limit_h_max 12
_diffrn_reflns_limit_h_min -14
_diffrn_reflns_limit_k_max 23
_diffrn_reflns_limit_k_min -22
_diffrn_reflns_limit_l_max 24
_diffrn_reflns_limit_l_min -24
_diffrn_reflns_number 35612
_diffrn_reflns_point_group_measured_fraction_full 0.999
_diffrn_reflns_point_group_measured_fraction_max 0.999
_diffrn_reflns_theta_full 25.242
_diffrn_reflns_theta_max 27.878
_diffrn_reflns_theta_min 2.197
_diffrn_source 'micro-focus sealed X-ray tube'
_exptl_absorpt_coefficient_mu 0.716
_exptl_absorpt_correction_T_max 1.0000
_exptl_absorpt_correction_T_min 0.45407
_exptl_absorpt_correction_type multi-scan
_exptl_absorpt_process_details
;
CrysAlisPro 1.171.43.143a (Rigaku Oxford Diffraction, 2024)
Empirical absorption correction using spherical harmonics,
implemented in SCALE3 ABSPACK scaling algorithm.
;
_exptl_crystal_colour colourless
_exptl_crystal_density_diffrn 1.246
_exptl_crystal_density_meas ?
_exptl_crystal_description prism
_exptl_crystal_F_000 1440
_exptl_crystal_recrystallization_method 'Re-crystallisation from solvent: toluene'
_exptl_crystal_size_max 0.340
_exptl_crystal_size_mid 0.200
_exptl_crystal_size_min 0.040
_refine_diff_density_max 0.624
_refine_diff_density_min -0.583
_refine_diff_density_rms 0.067
_refine_ls_extinction_method none
_refine_ls_goodness_of_fit_ref 1.049
_refine_ls_hydrogen_treatment constr
_refine_ls_matrix_type full
_refine_ls_number_parameters 436
_refine_ls_number_reflns 8584
_refine_ls_number_restraints 0
_refine_ls_restrained_S_all 1.049
_refine_ls_R_factor_all 0.0477
_refine_ls_R_factor_gt 0.0364
_refine_ls_shift/su_max 0.002
_refine_ls_shift/su_mean 0.000
_refine_ls_structure_factor_coef Fsqd
_refine_ls_weighting_details 'w=1/[\s^2^(Fo^2^)+(0.0502P)^2^+1.2554P] where P=(Fo^2^+2Fc^2^)/3'
_refine_ls_weighting_scheme calc
_refine_ls_wR_factor_gt 0.0921
_refine_ls_wR_factor_ref 0.0976
_reflns_Friedel_coverage 0.000
_reflns_number_gt 7087
_reflns_number_total 8584
_reflns_threshold_expression 'I > 2\s(I)'
_cod_data_source_file d5cc06448a3.cif
_cod_data_source_block sh5824_a
_cod_depositor_comments
;
The following automatic conversions were performed:

data item '_exptl_crystal_density_meas' value 'not measured' was
changed to '?' -- the value is perceived as not measured.

Automatic conversion script
Id: cif_fix_values 8170 2020-07-09 18:12:32Z antanas 
;
_cod_original_sg_symbol_H-M 'P 21/n'
_cod_database_code 7135525
_shelx_shelxl_version_number 2019/3
_shelx_space_group_comment
;
The symmetry employed for this shelxl refinement is uniquely defined
by the following loop, which should always be used as a source of
symmetry information in preference to the above space-group names.
They are only intended as comments.
;
_shelx_estimated_absorpt_t_min 0.793
_shelx_estimated_absorpt_t_max 0.972
_oxdiff_exptl_absorpt_empirical_full_min 0.606
_oxdiff_exptl_absorpt_empirical_full_max 1.531
_oxdiff_exptl_absorpt_empirical_details
;
Empirical correction (ABSPACK) includes:
- Absorption correction using spherical harmonics
- Frame scaling
;

loop_
_space_group_symop_operation_xyz
'x, y, z'
'-x+1/2, y+1/2, -z+1/2'
'-x, -y, -z'
'x-1/2, -y-1/2, z-1/2'

loop_
_atom_site_label
_atom_site_type_symbol
_atom_site_fract_x
_atom_site_fract_y
_atom_site_fract_z
_atom_site_U_iso_or_equiv
_atom_site_adp_type
_atom_site_occupancy
_atom_site_site_symmetry_order
_atom_site_calc_flag
_atom_site_refinement_flags_posn
_atom_site_refinement_flags_adp
_atom_site_refinement_flags_occupancy
_atom_site_disorder_assembly
_atom_site_disorder_group
Zn1 Zn 0.47779(2) 0.71485(2) 0.35639(2) 0.01541(7) Uani 1 1 d . . . . .
N1 N 0.29711(12) 0.73466(7) 0.33194(7) 0.0177(3) Uani 1 1 d . . . . .
N2 N 0.53204(12) 0.81770(7) 0.31985(7) 0.0183(3) Uani 1 1 d . . . . .
N3 N 0.54512(12) 0.62519(7) 0.30375(7) 0.0181(3) Uani 1 1 d . . . . .
N4 N 0.55055(12) 0.68261(7) 0.45310(7) 0.0185(3) Uani 1 1 d . . . . .
C1 C 0.26496(15) 0.77686(9) 0.27494(9) 0.0190(3) Uani 1 1 d . . . . .
C2 C 0.34862(15) 0.81780(9) 0.23703(9) 0.0211(3) Uani 1 1 d . . . . .
H2 H 0.320855 0.830441 0.189151 0.025 Uiso 1 1 calc R U . . .
C3 C 0.46700(15) 0.84220(9) 0.26065(9) 0.0206(3) Uani 1 1 d . . . . .
C4 C 0.13113(16) 0.78645(10) 0.24864(10) 0.0253(4) Uani 1 1 d . . . . .
H4A H 0.124001 0.806013 0.199689 0.038 Uiso 1 1 calc R U . . .
H4B H 0.093093 0.822585 0.279522 0.038 Uiso 1 1 calc R U . . .
H4C H 0.089682 0.736948 0.249703 0.038 Uiso 1 1 calc R U . . .
C5 C 0.52293(18) 0.90141(10) 0.21453(10) 0.0296(4) Uani 1 1 d . . . . .
H5A H 0.607259 0.886811 0.207969 0.044 Uiso 1 1 calc R U . . .
H5B H 0.522702 0.951404 0.237915 0.044 Uiso 1 1 calc R U . . .
H5C H 0.474904 0.904198 0.167983 0.044 Uiso 1 1 calc R U . . .
C6 C 0.20163(15) 0.70532(9) 0.37148(9) 0.0205(3) Uani 1 1 d . . . . .
C7 C 0.14017(16) 0.63692(10) 0.35124(10) 0.0251(4) Uani 1 1 d . . . . .
C8 C 0.05454(19) 0.60838(13) 0.39420(11) 0.0377(5) Uani 1 1 d . . . . .
H8 H 0.014574 0.561455 0.381772 0.045 Uiso 1 1 calc R U . . .
C9 C 0.0264(2) 0.64686(15) 0.45458(12) 0.0455(6) Uani 1 1 d . . . . .
H9 H -0.031248 0.626081 0.483761 0.055 Uiso 1 1 calc R U . . .
C10 C 0.08287(18) 0.71589(13) 0.47215(11) 0.0381(5) Uani 1 1 d . . . . .
H10 H 0.061472 0.743130 0.512740 0.046 Uiso 1 1 calc R U . . .
C11 C 0.17019(16) 0.74603(11) 0.43155(10) 0.0252(4) Uani 1 1 d . . . . .
C12 C 0.22911(18) 0.82174(10) 0.45108(10) 0.0292(4) Uani 1 1 d . . . . .
H12A H 0.316595 0.814175 0.464965 0.044 Uiso 1 1 calc R U . . .
H12B H 0.190647 0.844154 0.491020 0.044 Uiso 1 1 calc R U . . .
H12C H 0.218456 0.856204 0.409958 0.044 Uiso 1 1 calc R U . . .
C13 C 0.15911(18) 0.59592(10) 0.28305(11) 0.0301(4) Uani 1 1 d . . . . .
H13A H 0.086759 0.602655 0.248894 0.045 Uiso 1 1 calc R U . . .
H13B H 0.171906 0.541387 0.292849 0.045 Uiso 1 1 calc R U . . .
H13C H 0.230996 0.616995 0.262970 0.045 Uiso 1 1 calc R U . . .
C14 C 0.62972(15) 0.86638(9) 0.34949(9) 0.0221(3) Uani 1 1 d . . . . .
C15 C 0.75284(16) 0.84536(10) 0.34828(10) 0.0250(4) Uani 1 1 d . . . . .
C16 C 0.84334(17) 0.89486(12) 0.37904(11) 0.0315(4) Uani 1 1 d . . . . .
H16 H 0.926956 0.881094 0.378662 0.038 Uiso 1 1 calc R U . . .
C17 C 0.81413(19) 0.96300(12) 0.40984(11) 0.0351(5) Uani 1 1 d . . . . .
H17 H 0.877069 0.995977 0.429822 0.042 Uiso 1 1 calc R U . . .
C18 C 0.69290(19) 0.98306(11) 0.41149(11) 0.0321(4) Uani 1 1 d . . . . .
H18 H 0.672909 1.030052 0.432745 0.038 Uiso 1 1 calc R U . . .
C19 C 0.59900(17) 0.93518(10) 0.38232(10) 0.0260(4) Uani 1 1 d . . . . .
C20 C 0.46797(18) 0.95668(11) 0.38897(12) 0.0348(4) Uani 1 1 d . . . . .
H20A H 0.428330 0.970938 0.342001 0.052 Uiso 1 1 calc R U . . .
H20B H 0.465290 1.000021 0.421697 0.052 Uiso 1 1 calc R U . . .
H20C H 0.424915 0.913095 0.407541 0.052 Uiso 1 1 calc R U . . .
C21 C 0.78935(18) 0.77229(11) 0.31434(12) 0.0336(4) Uani 1 1 d . . . . .
H21A H 0.774049 0.776556 0.262388 0.050 Uiso 1 1 calc R U . . .
H21B H 0.741271 0.729929 0.331072 0.050 Uiso 1 1 calc R U . . .
H21C H 0.876556 0.762709 0.327432 0.050 Uiso 1 1 calc R U . . .
C22 C 0.64532(15) 0.58992(9) 0.33263(9) 0.0229(3) Uani 1 1 d . . . . .
C23 C 0.69542(15) 0.59884(10) 0.40341(10) 0.0238(3) Uani 1 1 d . . . . .
H23 H 0.774153 0.577000 0.414491 0.029 Uiso 1 1 calc R U . . .
C24 C 0.64570(15) 0.63549(9) 0.46025(9) 0.0209(3) Uani 1 1 d . . . . .
C25 C 0.71282(19) 0.53498(12) 0.28746(11) 0.0364(5) Uani 1 1 d . . . . .
H25A H 0.716324 0.556600 0.239729 0.055 Uiso 1 1 calc R U . . .
H25B H 0.669444 0.486016 0.283694 0.055 Uiso 1 1 calc R U . . .
H25C H 0.796125 0.526992 0.309909 0.055 Uiso 1 1 calc R U . . .
C26 C 0.70537(17) 0.61788(11) 0.53407(10) 0.0292(4) Uani 1 1 d . . . . .
H26A H 0.764380 0.576245 0.531323 0.044 Uiso 1 1 calc R U . . .
H26B H 0.642621 0.602502 0.564822 0.044 Uiso 1 1 calc R U . . .
H26C H 0.747803 0.663455 0.553936 0.044 Uiso 1 1 calc R U . . .
C27 C 0.48539(14) 0.59201(9) 0.23959(9) 0.0189(3) Uani 1 1 d . . . . .
C28 C 0.48867(15) 0.62643(9) 0.17279(9) 0.0210(3) Uani 1 1 d . . . . .
C29 C 0.42439(16) 0.59254(10) 0.11344(9) 0.0237(3) Uani 1 1 d . . . . .
H29 H 0.425870 0.615777 0.067975 0.028 Uiso 1 1 calc R U . . .
C30 C 0.35858(16) 0.52585(10) 0.11937(10) 0.0261(4) Uani 1 1 d . . . . .
H30 H 0.314970 0.503742 0.078437 0.031 Uiso 1 1 calc R U . . .
C31 C 0.35686(17) 0.49158(10) 0.18562(10) 0.0266(4) Uani 1 1 d . . . . .
H31 H 0.312205 0.445586 0.189783 0.032 Uiso 1 1 calc R U . . .
C32 C 0.41977(16) 0.52371(9) 0.24618(9) 0.0232(3) Uani 1 1 d . . . . .
C33 C 0.4138(2) 0.48638(11) 0.31802(11) 0.0339(4) Uani 1 1 d . . . . .
H33A H 0.348148 0.448241 0.314706 0.051 Uiso 1 1 calc R U . . .
H33B H 0.397262 0.525268 0.353243 0.051 Uiso 1 1 calc R U . . .
H33C H 0.492028 0.461398 0.332716 0.051 Uiso 1 1 calc R U . . .
C34 C 0.56239(19) 0.69722(11) 0.16286(10) 0.0309(4) Uani 1 1 d . . . . .
H34A H 0.631240 0.684696 0.135535 0.046 Uiso 1 1 calc R U . . .
H34B H 0.593532 0.717553 0.209584 0.046 Uiso 1 1 calc R U . . .
H34C H 0.510483 0.735609 0.136995 0.046 Uiso 1 1 calc R U . . .
C35 C 0.50167(15) 0.71173(9) 0.51576(9) 0.0187(3) Uani 1 1 d . . . . .
C36 C 0.40366(15) 0.67358(10) 0.54269(9) 0.0228(3) Uani 1 1 d . . . . .
C37 C 0.34882(17) 0.70697(11) 0.59904(10) 0.0298(4) Uani 1 1 d . . . . .
H37 H 0.282594 0.681694 0.617976 0.036 Uiso 1 1 calc R U . . .
C38 C 0.38937(18) 0.77604(11) 0.62757(10) 0.0316(4) Uani 1 1 d . . . . .
H38 H 0.349066 0.799042 0.664517 0.038 Uiso 1 1 calc R U . . .
C39 C 0.48819(18) 0.81145(11) 0.60238(10) 0.0285(4) Uani 1 1 d . . . . .
H39 H 0.516372 0.858574 0.622874 0.034 Uiso 1 1 calc R U . . .
C40 C 0.54800(16) 0.77983(9) 0.54748(9) 0.0228(3) Uani 1 1 d . . . . .
C41 C 0.36019(17) 0.59763(10) 0.51236(11) 0.0299(4) Uani 1 1 d . . . . .
H41A H 0.329047 0.604015 0.462198 0.045 Uiso 1 1 calc R U . . .
H41B H 0.294748 0.578097 0.539241 0.045 Uiso 1 1 calc R U . . .
H41C H 0.428499 0.561375 0.515928 0.045 Uiso 1 1 calc R U . . .
C42 C 0.66335(19) 0.81639(11) 0.52688(11) 0.0340(4) Uani 1 1 d . . . . .
H42A H 0.679555 0.798687 0.479353 0.051 Uiso 1 1 calc R U . . .
H42B H 0.731975 0.802266 0.561541 0.051 Uiso 1 1 calc R U . . .
H42C H 0.653719 0.872036 0.526307 0.051 Uiso 1 1 calc R U . . .

loop_
_atom_site_aniso_label
_atom_site_aniso_U_11
_atom_site_aniso_U_22
_atom_site_aniso_U_33
_atom_site_aniso_U_23
_atom_site_aniso_U_13
_atom_site_aniso_U_12
Zn1 0.01360(10) 0.01681(10) 0.01559(10) 0.00062(6) 0.00033(7) -0.00086(6)
N1 0.0142(6) 0.0207(6) 0.0178(7) -0.0003(5) 0.0002(5) -0.0012(5)
N2 0.0159(6) 0.0189(6) 0.0199(7) 0.0030(5) -0.0003(5) -0.0037(5)
N3 0.0162(6) 0.0221(6) 0.0159(7) -0.0024(5) 0.0003(5) 0.0009(5)
N4 0.0162(6) 0.0204(6) 0.0185(7) 0.0008(5) -0.0005(5) -0.0019(5)
C1 0.0172(8) 0.0200(7) 0.0190(8) -0.0036(6) -0.0021(6) 0.0003(6)
C2 0.0229(8) 0.0224(8) 0.0171(8) 0.0029(6) -0.0026(6) -0.0004(6)
C3 0.0224(8) 0.0189(7) 0.0206(8) 0.0025(6) 0.0030(6) -0.0015(6)
C4 0.0188(8) 0.0270(9) 0.0286(10) 0.0014(7) -0.0051(7) 0.0001(6)
C5 0.0307(10) 0.0305(9) 0.0270(10) 0.0106(7) 0.0002(8) -0.0075(7)
C6 0.0136(7) 0.0269(8) 0.0208(8) 0.0009(6) 0.0004(6) -0.0005(6)
C7 0.0188(8) 0.0314(9) 0.0249(9) -0.0012(7) 0.0007(7) -0.0050(6)
C8 0.0278(10) 0.0515(12) 0.0338(11) -0.0034(9) 0.0033(8) -0.0210(9)
C9 0.0299(11) 0.0775(16) 0.0312(11) -0.0047(11) 0.0125(9) -0.0261(11)
C10 0.0231(10) 0.0652(14) 0.0270(10) -0.0126(9) 0.0075(8) -0.0083(9)
C11 0.0176(8) 0.0352(9) 0.0225(9) -0.0037(7) -0.0001(7) -0.0008(7)
C12 0.0300(10) 0.0316(9) 0.0252(9) -0.0057(7) -0.0008(7) 0.0013(7)
C13 0.0315(10) 0.0270(9) 0.0320(10) -0.0051(7) 0.0047(8) -0.0062(7)
C14 0.0206(8) 0.0223(8) 0.0231(9) 0.0045(6) 0.0004(7) -0.0069(6)
C15 0.0207(8) 0.0309(9) 0.0234(9) 0.0035(7) 0.0027(7) -0.0074(7)
C16 0.0216(9) 0.0441(11) 0.0284(10) 0.0039(8) 0.0004(7) -0.0126(7)
C17 0.0335(11) 0.0392(11) 0.0317(11) 0.0003(8) -0.0007(8) -0.0216(8)
C18 0.0373(11) 0.0255(9) 0.0328(10) -0.0018(7) 0.0004(8) -0.0122(7)
C19 0.0280(9) 0.0217(8) 0.0280(10) 0.0016(7) 0.0012(7) -0.0064(6)
C20 0.0319(10) 0.0245(9) 0.0478(13) -0.0073(8) 0.0030(9) -0.0011(7)
C21 0.0196(9) 0.0414(11) 0.0402(12) -0.0055(8) 0.0055(8) -0.0026(7)
C22 0.0198(8) 0.0253(8) 0.0236(9) -0.0018(6) 0.0022(7) 0.0033(6)
C23 0.0165(8) 0.0303(9) 0.0240(9) 0.0007(7) -0.0018(7) 0.0046(6)
C24 0.0174(8) 0.0244(8) 0.0203(8) 0.0020(6) -0.0014(6) -0.0017(6)
C25 0.0293(10) 0.0489(12) 0.0301(10) -0.0115(9) -0.0023(8) 0.0170(8)
C26 0.0270(9) 0.0393(10) 0.0205(9) 0.0038(7) -0.0021(7) 0.0072(7)
C27 0.0161(7) 0.0212(8) 0.0190(8) -0.0034(6) -0.0008(6) 0.0043(6)
C28 0.0178(8) 0.0262(8) 0.0193(8) -0.0018(6) 0.0035(6) 0.0024(6)
C29 0.0224(8) 0.0298(9) 0.0187(8) -0.0002(6) 0.0010(7) 0.0058(6)
C30 0.0249(9) 0.0289(9) 0.0233(9) -0.0064(7) -0.0045(7) 0.0034(7)
C31 0.0300(9) 0.0213(8) 0.0274(9) -0.0038(7) -0.0023(7) -0.0016(7)
C32 0.0267(9) 0.0204(8) 0.0220(9) -0.0012(6) -0.0006(7) 0.0024(6)
C33 0.0462(12) 0.0261(9) 0.0281(10) 0.0021(7) -0.0030(9) -0.0089(8)
C34 0.0319(10) 0.0405(10) 0.0212(9) -0.0001(7) 0.0068(8) -0.0095(8)
C35 0.0187(8) 0.0230(8) 0.0138(8) 0.0025(6) -0.0011(6) 0.0013(6)
C36 0.0189(8) 0.0297(9) 0.0195(8) 0.0045(6) -0.0002(6) -0.0007(6)
C37 0.0210(9) 0.0452(11) 0.0234(9) 0.0059(8) 0.0035(7) -0.0003(7)
C38 0.0306(10) 0.0445(11) 0.0193(9) -0.0039(7) 0.0016(7) 0.0111(8)
C39 0.0335(10) 0.0283(9) 0.0219(9) -0.0030(7) -0.0058(7) 0.0045(7)
C40 0.0262(9) 0.0238(8) 0.0172(8) 0.0024(6) -0.0038(7) -0.0022(6)
C41 0.0276(9) 0.0297(9) 0.0323(10) 0.0046(7) 0.0020(8) -0.0094(7)
C42 0.0395(11) 0.0347(10) 0.0271(10) 0.0005(8) -0.0009(8) -0.0160(8)

loop_
_atom_type_symbol
_atom_type_description
_atom_type_scat_dispersion_real
_atom_type_scat_dispersion_imag
_atom_type_scat_source
C C 0.0033 0.0016 'International Tables Vol C Tables 4.2.6.8 and 6.1.1.4'
H H 0.0000 0.0000 'International Tables Vol C Tables 4.2.6.8 and 6.1.1.4'
N N 0.0061 0.0033 'International Tables Vol C Tables 4.2.6.8 and 6.1.1.4'
Zn Zn 0.2839 1.4301 'International Tables Vol C Tables 4.2.6.8 and 6.1.1.4'

loop_
_geom_angle_atom_site_label_1
_geom_angle_atom_site_label_2
_geom_angle_atom_site_label_3
_geom_angle
_geom_angle_site_symmetry_1
_geom_angle_site_symmetry_3
_geom_angle_publ_flag
N4 Zn1 N1 123.55(6) . . ?
N4 Zn1 N3 95.42(5) . . ?
N1 Zn1 N3 114.59(5) . . ?
N4 Zn1 N2 116.96(5) . . ?
N1 Zn1 N2 94.82(5) . . ?
N3 Zn1 N2 112.67(6) . . ?
C1 N1 C6 117.98(14) . . ?
C1 N1 Zn1 117.34(11) . . ?
C6 N1 Zn1 124.67(11) . . ?
C3 N2 C14 116.87(13) . . ?
C3 N2 Zn1 114.57(10) . . ?
C14 N2 Zn1 128.56(11) . . ?
C22 N3 C27 116.56(13) . . ?
C22 N3 Zn1 118.93(11) . . ?
C27 N3 Zn1 124.25(10) . . ?
C24 N4 C35 119.33(14) . . ?
C24 N4 Zn1 120.60(11) . . ?
C35 N4 Zn1 120.05(10) . . ?
N1 C1 C2 123.94(15) . . ?
N1 C1 C4 120.12(15) . . ?
C2 C1 C4 115.88(15) . . ?
C3 C2 C1 128.58(15) . . ?
N2 C3 C2 124.94(14) . . ?
N2 C3 C5 118.91(15) . . ?
C2 C3 C5 116.15(15) . . ?
C11 C6 C7 119.96(16) . . ?
C11 C6 N1 118.89(15) . . ?
C7 C6 N1 121.15(15) . . ?
C8 C7 C6 118.73(17) . . ?
C8 C7 C13 118.86(16) . . ?
C6 C7 C13 122.33(16) . . ?
C9 C8 C7 121.41(19) . . ?
C8 C9 C10 119.44(18) . . ?
C9 C10 C11 121.20(19) . . ?
C10 C11 C6 119.13(17) . . ?
C10 C11 C12 120.26(17) . . ?
C6 C11 C12 120.61(16) . . ?
C15 C14 C19 120.19(16) . . ?
C15 C14 N2 121.41(15) . . ?
C19 C14 N2 118.36(15) . . ?
C16 C15 C14 118.49(17) . . ?
C16 C15 C21 119.67(17) . . ?
C14 C15 C21 121.84(16) . . ?
C17 C16 C15 121.66(18) . . ?
C16 C17 C18 119.62(17) . . ?
C17 C18 C19 120.96(18) . . ?
C18 C19 C14 119.05(17) . . ?
C18 C19 C20 119.46(17) . . ?
C14 C19 C20 121.45(16) . . ?
N3 C22 C23 124.76(15) . . ?
N3 C22 C25 119.48(16) . . ?
C23 C22 C25 115.76(15) . . ?
C22 C23 C24 129.15(15) . . ?
N4 C24 C23 124.54(16) . . ?
N4 C24 C26 119.15(15) . . ?
C23 C24 C26 116.30(15) . . ?
C28 C27 C32 120.21(15) . . ?
C28 C27 N3 122.14(14) . . ?
C32 C27 N3 117.63(15) . . ?
C29 C28 C27 118.86(15) . . ?
C29 C28 C34 119.21(16) . . ?
C27 C28 C34 121.91(15) . . ?
C30 C29 C28 121.46(17) . . ?
C29 C30 C31 119.38(16) . . ?
C30 C31 C32 120.89(16) . . ?
C31 C32 C27 119.20(16) . . ?
C31 C32 C33 119.86(16) . . ?
C27 C32 C33 120.91(15) . . ?
C36 C35 C40 120.57(16) . . ?
C36 C35 N4 119.27(14) . . ?
C40 C35 N4 120.08(15) . . ?
C37 C36 C35 118.51(16) . . ?
C37 C36 C41 120.87(16) . . ?
C35 C36 C41 120.61(16) . . ?
C38 C37 C36 121.06(17) . . ?
C39 C38 C37 119.80(17) . . ?
C38 C39 C40 121.49(17) . . ?
C39 C40 C35 118.38(16) . . ?
C39 C40 C42 119.49(16) . . ?
C35 C40 C42 122.03(16) . . ?

loop_
_geom_bond_atom_site_label_1
_geom_bond_atom_site_label_2
_geom_bond_distance
_geom_bond_site_symmetry_2
_geom_bond_publ_flag
Zn1 N4 1.9991(14) . ?
Zn1 N1 2.0230(14) . ?
Zn1 N3 2.0339(13) . ?
Zn1 N2 2.0373(13) . ?
N1 C1 1.323(2) . ?
N1 C6 1.439(2) . ?
N2 C3 1.336(2) . ?
N2 C14 1.440(2) . ?
N3 C22 1.331(2) . ?
N3 C27 1.441(2) . ?
N4 C24 1.328(2) . ?
N4 C35 1.437(2) . ?
C1 C2 1.412(2) . ?
C1 C4 1.514(2) . ?
C2 C3 1.400(2) . ?
C3 C5 1.520(2) . ?
C6 C11 1.408(2) . ?
C6 C7 1.409(2) . ?
C7 C8 1.392(3) . ?
C7 C13 1.504(3) . ?
C8 C9 1.383(3) . ?
C9 C10 1.384(3) . ?
C10 C11 1.388(3) . ?
C11 C12 1.505(3) . ?
C14 C15 1.404(2) . ?
C14 C19 1.410(2) . ?
C15 C16 1.401(2) . ?
C15 C21 1.502(3) . ?
C16 C17 1.378(3) . ?
C17 C18 1.380(3) . ?
C18 C19 1.399(2) . ?
C19 C20 1.504(3) . ?
C22 C23 1.401(2) . ?
C22 C25 1.524(2) . ?
C23 C24 1.404(2) . ?
C24 C26 1.511(2) . ?
C27 C28 1.399(2) . ?
C27 C32 1.408(2) . ?
C28 C29 1.396(2) . ?
C28 C34 1.502(2) . ?
C29 C30 1.383(3) . ?
C30 C31 1.387(3) . ?
C31 C32 1.394(2) . ?
C32 C33 1.510(3) . ?
C35 C36 1.403(2) . ?
C35 C40 1.407(2) . ?
C36 C37 1.398(3) . ?
C36 C41 1.507(2) . ?
C37 C38 1.379(3) . ?
C38 C39 1.374(3) . ?
C39 C40 1.393(3) . ?
C40 C42 1.503(3) . ?

loop_
_geom_torsion_atom_site_label_1
_geom_torsion_atom_site_label_2
_geom_torsion_atom_site_label_3
_geom_torsion_atom_site_label_4
_geom_torsion
_geom_torsion_site_symmetry_1
_geom_torsion_site_symmetry_2
_geom_torsion_site_symmetry_3
_geom_torsion_site_symmetry_4
_geom_torsion_publ_flag
C6 N1 C1 C2 170.94(15) . . . . ?
Zn1 N1 C1 C2 -9.9(2) . . . . ?
C6 N1 C1 C4 -6.2(2) . . . . ?
Zn1 N1 C1 C4 172.98(11) . . . . ?
N1 C1 C2 C3 -21.7(3) . . . . ?
C4 C1 C2 C3 155.57(17) . . . . ?
C14 N2 C3 C2 -158.31(16) . . . . ?
Zn1 N2 C3 C2 21.5(2) . . . . ?
C14 N2 C3 C5 21.3(2) . . . . ?
Zn1 N2 C3 C5 -158.86(13) . . . . ?
C1 C2 C3 N2 14.2(3) . . . . ?
C1 C2 C3 C5 -165.38(17) . . . . ?
C1 N1 C6 C11 -95.65(19) . . . . ?
Zn1 N1 C6 C11 85.24(17) . . . . ?
C1 N1 C6 C7 84.6(2) . . . . ?
Zn1 N1 C6 C7 -94.50(17) . . . . ?
C11 C6 C7 C8 -4.2(3) . . . . ?
N1 C6 C7 C8 175.59(17) . . . . ?
C11 C6 C7 C13 172.64(17) . . . . ?
N1 C6 C7 C13 -7.6(3) . . . . ?
C6 C7 C8 C9 2.0(3) . . . . ?
C13 C7 C8 C9 -174.9(2) . . . . ?
C7 C8 C9 C10 1.1(4) . . . . ?
C8 C9 C10 C11 -2.1(4) . . . . ?
C9 C10 C11 C6 -0.1(3) . . . . ?
C9 C10 C11 C12 179.1(2) . . . . ?
C7 C6 C11 C10 3.2(3) . . . . ?
N1 C6 C11 C10 -176.52(17) . . . . ?
C7 C6 C11 C12 -175.98(17) . . . . ?
N1 C6 C11 C12 4.3(2) . . . . ?
C3 N2 C14 C15 -111.03(19) . . . . ?
Zn1 N2 C14 C15 69.2(2) . . . . ?
C3 N2 C14 C19 71.1(2) . . . . ?
Zn1 N2 C14 C19 -108.70(16) . . . . ?
C19 C14 C15 C16 -1.2(3) . . . . ?
N2 C14 C15 C16 -179.03(16) . . . . ?
C19 C14 C15 C21 179.54(17) . . . . ?
N2 C14 C15 C21 1.7(3) . . . . ?
C14 C15 C16 C17 -0.2(3) . . . . ?
C21 C15 C16 C17 179.05(19) . . . . ?
C15 C16 C17 C18 0.8(3) . . . . ?
C16 C17 C18 C19 0.0(3) . . . . ?
C17 C18 C19 C14 -1.4(3) . . . . ?
C17 C18 C19 C20 176.37(19) . . . . ?
C15 C14 C19 C18 2.0(3) . . . . ?
N2 C14 C19 C18 179.89(16) . . . . ?
C15 C14 C19 C20 -175.72(18) . . . . ?
N2 C14 C19 C20 2.2(3) . . . . ?
C27 N3 C22 C23 -160.70(16) . . . . ?
Zn1 N3 C22 C23 13.8(2) . . . . ?
C27 N3 C22 C25 18.9(2) . . . . ?
Zn1 N3 C22 C25 -166.59(14) . . . . ?
N3 C22 C23 C24 10.1(3) . . . . ?
C25 C22 C23 C24 -169.49(19) . . . . ?
C35 N4 C24 C23 174.88(15) . . . . ?
Zn1 N4 C24 C23 -6.5(2) . . . . ?
C35 N4 C24 C26 -4.0(2) . . . . ?
Zn1 N4 C24 C26 174.61(12) . . . . ?
C22 C23 C24 N4 -14.7(3) . . . . ?
C22 C23 C24 C26 164.21(18) . . . . ?
C22 N3 C27 C28 -108.27(18) . . . . ?
Zn1 N3 C27 C28 77.54(18) . . . . ?
C22 N3 C27 C32 73.31(19) . . . . ?
Zn1 N3 C27 C32 -100.88(15) . . . . ?
C32 C27 C28 C29 1.0(2) . . . . ?
N3 C27 C28 C29 -177.37(14) . . . . ?
C32 C27 C28 C34 -177.05(16) . . . . ?
N3 C27 C28 C34 4.6(2) . . . . ?
C27 C28 C29 C30 -0.4(2) . . . . ?
C34 C28 C29 C30 177.75(16) . . . . ?
C28 C29 C30 C31 -0.4(3) . . . . ?
C29 C30 C31 C32 0.4(3) . . . . ?
C30 C31 C32 C27 0.2(3) . . . . ?
C30 C31 C32 C33 178.42(17) . . . . ?
C28 C27 C32 C31 -0.9(2) . . . . ?
N3 C27 C32 C31 177.51(15) . . . . ?
C28 C27 C32 C33 -179.13(16) . . . . ?
N3 C27 C32 C33 -0.7(2) . . . . ?
C24 N4 C35 C36 -93.90(19) . . . . ?
Zn1 N4 C35 C36 87.44(16) . . . . ?
C24 N4 C35 C40 89.18(19) . . . . ?
Zn1 N4 C35 C40 -89.48(16) . . . . ?
C40 C35 C36 C37 3.5(2) . . . . ?
N4 C35 C36 C37 -173.35(15) . . . . ?
C40 C35 C36 C41 -175.33(16) . . . . ?
N4 C35 C36 C41 7.8(2) . . . . ?
C35 C36 C37 C38 0.3(3) . . . . ?
C41 C36 C37 C38 179.16(17) . . . . ?
C36 C37 C38 C39 -2.6(3) . . . . ?
C37 C38 C39 C40 1.1(3) . . . . ?
C38 C39 C40 C35 2.7(3) . . . . ?
C38 C39 C40 C42 -173.71(18) . . . . ?
C36 C35 C40 C39 -5.0(2) . . . . ?
N4 C35 C40 C39 171.87(15) . . . . ?
C36 C35 C40 C42 171.31(16) . . . . ?
N4 C35 C40 C42 -11.8(2) . . . . ?
